data_4503301
loop_
_publ_author_name
'Chandran, Sreekant K.'
'Nath, Naba K.'
'Roy, Saikat'
'Nangia, Ashwini'

_publ_section_title
;
 Polymorphism in Fuchsones
;
_journal_issue 1
_journal_name_full 'Crystal Growth &amp; Design'
_journal_page_first 140
_journal_paper_doi 10.1021/cg700977w
_journal_volume 8
_journal_year 2008
_chemical_formula_sum 'C21 H18 O'
_chemical_formula_weight 286.35
_chemical_name_common Dimethylfuchsone
_chemical_name_systematic
; 
 2,6-Dimethyl-4-(diphenylmethylene)-cyclohexa-2,5-dienone 
;
_space_group_IT_number 19
_symmetry_cell_setting orthorhombic
_symmetry_space_group_name_Hall 'P 2ac 2ab'
_symmetry_space_group_name_H-M 'P 21 21 21'
_atom_sites_solution_hydrogens geom
_atom_sites_solution_primary direct
_atom_sites_solution_secondary difmap
_audit_creation_method SHELXL-97
_cell_angle_alpha 90.00
_cell_angle_beta 90.00
_cell_angle_gamma 90.00
_cell_formula_units_Z 4
_cell_length_a 8.0576(11)
_cell_length_b 10.7259(14)
_cell_length_c 17.609(2)
_cell_measurement_reflns_used 7195
_cell_measurement_temperature 100(2)
_cell_measurement_theta_max 25.80
_cell_measurement_theta_min 2.22
_cell_volume 1521.9(3)
_computing_cell_refinement 'Bruker SMART'
_computing_data_collection 'Bruker SMART'
_computing_data_reduction 'Bruker SAINT'
_computing_molecular_graphics 'Bruker SHELXTL'
_computing_publication_material 'Bruker SHELXTL'
_computing_structure_refinement 'SHELXL-97 (Sheldrick, 1997)'
_computing_structure_solution 'SHELXS-97 (Sheldrick, 1990)'
_diffrn_ambient_temperature 100(2)
_diffrn_measured_fraction_theta_full 1.000
_diffrn_measured_fraction_theta_max 1.000
_diffrn_radiation_monochromator graphite
_diffrn_radiation_source 'fine-focus sealed tube'
_diffrn_radiation_type MoK\a
_diffrn_radiation_wavelength 0.71073
_diffrn_reflns_av_R_equivalents 0.0296
_diffrn_reflns_av_sigmaI/netI 0.0212
_diffrn_reflns_limit_h_max 9
_diffrn_reflns_limit_h_min -9
_diffrn_reflns_limit_k_max 13
_diffrn_reflns_limit_k_min -13
_diffrn_reflns_limit_l_max 21
_diffrn_reflns_limit_l_min -21
_diffrn_reflns_number 15646
_diffrn_reflns_theta_full 25.90
_diffrn_reflns_theta_max 25.90
_diffrn_reflns_theta_min 2.22
_exptl_absorpt_coefficient_mu 0.075
_exptl_absorpt_correction_type none
_exptl_crystal_colour yellow
_exptl_crystal_density_diffrn 1.250
_exptl_crystal_density_method 'not measured'
_exptl_crystal_description block
_exptl_crystal_F_000 608
_exptl_crystal_size_max 0.30
_exptl_crystal_size_mid 0.22
_exptl_crystal_size_min 0.20
_refine_diff_density_max 0.178
_refine_diff_density_min -0.195
_refine_diff_density_rms 0.041
_refine_ls_abs_structure_details 'Flack H D (1983), Acta Cryst. A39, 876-881'
_refine_ls_abs_structure_Flack 0.4(15)
_refine_ls_extinction_method none
_refine_ls_goodness_of_fit_ref 1.046
_refine_ls_hydrogen_treatment constr
_refine_ls_matrix_type full
_refine_ls_number_parameters 201
_refine_ls_number_reflns 2956
_refine_ls_number_restraints 0
_refine_ls_restrained_S_all 1.046
_refine_ls_R_factor_all 0.0331
_refine_ls_R_factor_gt 0.0319
_refine_ls_shift/su_max 0.000
_refine_ls_shift/su_mean 0.000
_refine_ls_structure_factor_coef Fsqd
_refine_ls_weighting_details 'calc w=1/[\s^2^(Fo^2^)+(0.0409P)^2^+0.3099P] where P=(Fo^2^+2Fc^2^)/3'
_refine_ls_weighting_scheme calc
_refine_ls_wR_factor_gt 0.0782
_refine_ls_wR_factor_ref 0.0788
_reflns_number_gt 2867
_reflns_number_total 2956
_reflns_threshold_expression >2sigma(I)
_cod_data_source_file cg700977w-file014.cif
_cod_data_source_block an816
_cod_depositor_comments
;
The following automatic conversions were performed:

'_symmetry_cell_setting' value 'Orthorhombic' changed to
'orthorhombic' according to
/home/saulius/struct/CIF-dictionaries/cif_core.dic dictionary named
'cif_core.dic' version 2.4.1 from 2010-06-29.

Automatic conversion script
Id: cif_fix_values 1715 2011-07-08 13:25:40Z adriana 
;
_cod_original_sg_symbol_H-M 'P2(1)2(1)2(1) '
_cod_database_code 4503301

loop_
_symmetry_equiv_pos_as_xyz
'x, y, z'
'-x+1/2, -y, z+1/2'
'-x, y+1/2, -z+1/2'
'x+1/2, -y+1/2, -z'

loop_
_atom_site_label
_atom_site_type_symbol
_atom_site_fract_x
_atom_site_fract_y
_atom_site_fract_z
_atom_site_U_iso_or_equiv
_atom_site_adp_type
_atom_site_occupancy
_atom_site_symmetry_multiplicity
_atom_site_calc_flag
_atom_site_refinement_flags
C6 C 0.13342(16) 0.12785(12) 0.55592(7) 0.0202(3) Uani 1 1 d .
O1 O -0.10894(13) 0.07060(10) 0.48943(6) 0.0298(3) Uani 1 1 d .
C2 C -0.14839(17) 0.13100(13) 0.61715(8) 0.0208(3) Uani 1 1 d .
C3 C -0.07633(17) 0.16783(13) 0.68220(7) 0.0206(3) Uani 1 1 d .
H3 H -0.1443 0.1787 0.7258 0.025 Uiso 1 1 calc R
C18 C 0.59446(17) 0.30258(13) 0.83526(8) 0.0247(3) Uani 1 1 d .
H18 H 0.6620 0.2799 0.8773 0.030 Uiso 1 1 calc R
C5 C 0.19831(16) 0.17169(13) 0.62124(7) 0.0206(3) Uani 1 1 d .
H5 H 0.3136 0.1902 0.6228 0.025 Uiso 1 1 calc R
C15 C 0.39692(18) 0.36815(12) 0.71237(7) 0.0217(3) Uani 1 1 d .
H15 H 0.3299 0.3918 0.6704 0.026 Uiso 1 1 calc R
C14 C 0.33703(17) 0.28146(12) 0.76490(7) 0.0197(3) Uani 1 1 d .
C21 C 0.23865(18) 0.09329(15) 0.48875(8) 0.0268(3) Uani 1 1 d .
H21A H 0.3508 0.1268 0.4956 0.040 Uiso 1 1 calc R
H21B H 0.1897 0.1282 0.4425 0.040 Uiso 1 1 calc R
H21C H 0.2441 0.0023 0.4844 0.040 Uiso 1 1 calc R
C17 C 0.65219(18) 0.38750(14) 0.78219(8) 0.0268(3) Uani 1 1 d .
H17 H 0.7593 0.4233 0.7878 0.032 Uiso 1 1 calc R
C13 C 0.07037(17) 0.29719(13) 0.88551(7) 0.0222(3) Uani 1 1 d .
H13 H 0.1217 0.3756 0.8767 0.027 Uiso 1 1 calc R
C19 C 0.43811(17) 0.25084(12) 0.82696(7) 0.0215(3) Uani 1 1 d .
H19 H 0.3986 0.1936 0.8640 0.026 Uiso 1 1 calc R
C12 C -0.01097(18) 0.27580(14) 0.95346(8) 0.0250(3) Uani 1 1 d .
H12 H -0.0152 0.3394 0.9910 0.030 Uiso 1 1 calc R
C11 C -0.08627(17) 0.16166(14) 0.96687(8) 0.0254(3) Uani 1 1 d .
H11 H -0.1430 0.1474 1.0134 0.031 Uiso 1 1 calc R
C8 C 0.07790(16) 0.20466(13) 0.82971(7) 0.0205(3) Uani 1 1 d .
C4 C 0.10035(16) 0.19180(12) 0.68906(7) 0.0203(3) Uani 1 1 d .
C16 C 0.55382(19) 0.42013(13) 0.72107(8) 0.0259(3) Uani 1 1 d .
H16 H 0.5936 0.4784 0.6848 0.031 Uiso 1 1 calc R
C1 C -0.04650(17) 0.10786(13) 0.54924(7) 0.0214(3) Uani 1 1 d .
C7 C 0.16936(17) 0.22577(13) 0.75759(7) 0.0204(3) Uani 1 1 d .
C20 C -0.33296(17) 0.11175(14) 0.61073(9) 0.0264(3) Uani 1 1 d .
H20B H -0.3567 0.0225 0.6062 0.040 Uiso 1 1 calc R
H20C H -0.3746 0.1554 0.5657 0.040 Uiso 1 1 calc R
H20A H -0.3877 0.1449 0.6561 0.040 Uiso 1 1 calc R
C10 C -0.07892(18) 0.06856(14) 0.91262(8) 0.0253(3) Uani 1 1 d .
H10 H -0.1301 -0.0097 0.9220 0.030 Uiso 1 1 calc R
C9 C 0.00309(17) 0.08945(14) 0.84456(8) 0.0230(3) Uani 1 1 d .
H9 H 0.0085 0.0249 0.8077 0.028 Uiso 1 1 calc R

loop_
_atom_site_aniso_label
_atom_site_aniso_U_11
_atom_site_aniso_U_22
_atom_site_aniso_U_33
_atom_site_aniso_U_23
_atom_site_aniso_U_13
_atom_site_aniso_U_12
C6 0.0206(7) 0.0224(6) 0.0178(6) 0.0013(5) 0.0003(5) 0.0011(6)
O1 0.0260(5) 0.0399(6) 0.0235(5) -0.0063(5) -0.0053(4) -0.0030(5)
C2 0.0181(6) 0.0198(6) 0.0247(7) 0.0007(5) -0.0015(5) 0.0004(5)
C3 0.0183(6) 0.0232(6) 0.0204(6) -0.0009(5) 0.0026(5) 0.0013(6)
C18 0.0202(6) 0.0296(7) 0.0245(7) -0.0051(6) -0.0039(6) 0.0026(6)
C5 0.0164(6) 0.0240(7) 0.0212(7) 0.0026(6) -0.0004(5) -0.0001(6)
C15 0.0238(7) 0.0236(7) 0.0176(6) 0.0000(5) -0.0012(5) 0.0017(6)
C14 0.0191(6) 0.0217(6) 0.0183(6) -0.0041(5) 0.0013(5) 0.0006(5)
C21 0.0245(7) 0.0327(8) 0.0232(7) -0.0032(6) 0.0016(6) -0.0030(6)
C17 0.0181(7) 0.0275(7) 0.0349(8) -0.0103(6) 0.0028(6) -0.0046(6)
C13 0.0194(6) 0.0246(7) 0.0227(7) -0.0005(5) -0.0007(6) -0.0026(6)
C19 0.0222(7) 0.0229(7) 0.0194(6) -0.0007(5) 0.0000(6) 0.0002(5)
C12 0.0213(7) 0.0327(8) 0.0211(7) -0.0045(6) -0.0011(6) 0.0015(6)
C11 0.0185(6) 0.0398(8) 0.0180(6) 0.0060(6) 0.0002(5) 0.0010(6)
C8 0.0157(6) 0.0271(7) 0.0187(6) 0.0011(5) -0.0021(5) 0.0000(6)
C4 0.0190(6) 0.0206(6) 0.0213(6) 0.0001(5) -0.0007(5) 0.0013(6)
C16 0.0289(8) 0.0221(7) 0.0268(7) -0.0006(6) 0.0089(6) -0.0054(6)
C1 0.0227(7) 0.0205(6) 0.0210(7) 0.0002(5) -0.0041(6) 0.0017(6)
C7 0.0183(6) 0.0220(6) 0.0210(7) 0.0002(5) 0.0008(5) 0.0030(5)
C20 0.0189(7) 0.0289(7) 0.0313(8) -0.0041(6) -0.0025(6) -0.0007(6)
C10 0.0201(7) 0.0303(7) 0.0256(7) 0.0071(6) -0.0028(6) -0.0025(6)
C9 0.0207(7) 0.0269(7) 0.0213(7) -0.0006(5) -0.0036(6) 0.0000(6)

loop_
_atom_type_symbol
_atom_type_description
_atom_type_scat_dispersion_real
_atom_type_scat_dispersion_imag
_atom_type_scat_source
C C 0.0033 0.0016 'International Tables Vol C Tables 4.2.6.8 and 6.1.1.4'
H H 0.0000 0.0000 'International Tables Vol C Tables 4.2.6.8 and 6.1.1.4'
O O 0.0106 0.0060 'International Tables Vol C Tables 4.2.6.8 and 6.1.1.4'

loop_
_geom_angle_atom_site_label_1
_geom_angle_atom_site_label_2
_geom_angle_atom_site_label_3
_geom_angle
C5 C6 C1 120.11(12)
C5 C6 C21 122.62(12)
C1 C6 C21 117.24(12)
C3 C2 C1 120.08(12)
C3 C2 C20 122.08(13)
C1 C2 C20 117.84(12)
C2 C3 C4 123.15(13)
C2 C3 H3 118.4
C4 C3 H3 118.4
C19 C18 C17 119.86(13)
C19 C18 H18 120.1
C17 C18 H18 120.1
C6 C5 C4 122.97(12)
C6 C5 H5 118.5
C4 C5 H5 118.5
C16 C15 C14 120.53(13)
C16 C15 H15 119.7
C14 C15 H15 119.7
C15 C14 C19 118.11(13)
C15 C14 C7 121.68(12)
C19 C14 C7 120.18(12)
C6 C21 H21A 109.5
C6 C21 H21B 109.5
H21A C21 H21B 109.5
C6 C21 H21C 109.5
H21A C21 H21C 109.5
H21B C21 H21C 109.5
C16 C17 C18 119.96(13)
C16 C17 H17 120.0
C18 C17 H17 120.0
C12 C13 C8 120.71(13)
C12 C13 H13 119.6
C8 C13 H13 119.6
C18 C19 C14 121.14(13)
C18 C19 H19 119.4
C14 C19 H19 119.4
C13 C12 C11 120.07(13)
C13 C12 H12 120.0
C11 C12 H12 120.0
C10 C11 C12 120.07(13)
C10 C11 H11 120.0
C12 C11 H11 120.0
C13 C8 C9 118.48(12)
C13 C8 C7 120.94(12)
C9 C8 C7 120.53(12)
C7 C4 C5 122.81(12)
C7 C4 C3 121.03(12)
C5 C4 C3 116.09(11)
C17 C16 C15 120.40(13)
C17 C16 H16 119.8
C15 C16 H16 119.8
O1 C1 C6 121.18(12)
O1 C1 C2 121.38(12)
C6 C1 C2 117.42(11)
C4 C7 C14 123.39(12)
C4 C7 C8 120.54(12)
C14 C7 C8 116.05(11)
C2 C20 H20B 109.5
C2 C20 H20C 109.5
H20B C20 H20C 109.5
C2 C20 H20A 109.5
H20B C20 H20A 109.5
H20C C20 H20A 109.5
C11 C10 C9 120.05(14)
C11 C10 H10 120.0
C9 C10 H10 120.0
C10 C9 C8 120.62(13)
C10 C9 H9 119.7
C8 C9 H9 119.7

loop_
_geom_bond_atom_site_label_1
_geom_bond_atom_site_label_2
_geom_bond_distance
C6 C5 1.3483(18)
C6 C1 1.4702(19)
C6 C21 1.5018(19)
O1 C1 1.2338(16)
C2 C3 1.3436(19)
C2 C1 1.4716(19)
C2 C20 1.5057(19)
C3 C4 1.4517(19)
C3 H3 0.9500
C18 C19 1.384(2)
C18 C17 1.385(2)
C18 H18 0.9500
C5 C4 1.4476(18)
C5 H5 0.9500
C15 C16 1.390(2)
C15 C14 1.3976(19)
C15 H15 0.9500
C14 C19 1.4020(19)
C14 C7 1.4827(19)
C21 H21A 0.9800
C21 H21B 0.9800
C21 H21C 0.9800
C17 C16 1.382(2)
C17 H17 0.9500
C13 C12 1.3834(19)
C13 C8 1.3980(19)
C13 H13 0.9500
C19 H19 0.9500
C12 C11 1.387(2)
C12 H12 0.9500
C11 C10 1.383(2)
C11 H11 0.9500
C8 C9 1.400(2)
C8 C7 1.4856(18)
C4 C7 1.3778(19)
C16 H16 0.9500
C20 H20B 0.9800
C20 H20C 0.9800
C20 H20A 0.9800
C10 C9 1.3868(19)
C10 H10 0.9500
C9 H9 0.9500

loop_
_cod_related_entry_id
_cod_related_entry_database
_cod_related_entry_code
1 ChemSpider 256700
